data_1530526
loop_
_publ_author_name
'Ozols, J.'
'Tetere, I.V.'
'Ievins, A.'

_publ_section_title
;
 Crystal structure of zinc-triborate
;
_journal_name_full 'Latvijas PSR Zinatnu Akademijas Vestis, Khimijas Serija'
_journal_page_first 3
_journal_page_last 7
_journal_volume 1973
_journal_year 1973
_chemical_formula_sum 'B3 H7 O9 Zn'
_chemical_name_systematic 'Zn (B3 O3 (O H)5) (H2 O)'
_space_group_IT_number 62
_symmetry_space_group_name_Hall '-P 2ac 2n'
_symmetry_space_group_name_H-M 'P n m a'
_cell_angle_alpha 90
_cell_angle_beta 90
_cell_angle_gamma 90
_cell_formula_units_Z 4
_cell_length_a 7.55
_cell_length_b 8.95
_cell_length_c 10.1
_cell_volume 682.482
_citation_journal_id_ASTM LZAKAM
_cod_data_source_file Ozols_LZAKAM_1973_217.cif
_cod_data_source_block H7B3O9Zn1
_cod_original_cell_volume 682.4823
_cod_original_formula_sum 'H7 B3 O9 Zn1'
_cod_database_code 1530526

loop_
_symmetry_equiv_pos_as_xyz
x,y,z
-x+1/2,-y,z+1/2
x+1/2,-y+1/2,-z+1/2
-x,y+1/2,-z
-x,-y,-z
x-1/2,y,-z-1/2
-x-1/2,y-1/2,z-1/2
x,-y-1/2,z

loop_
_atom_site_label
_atom_site_type_symbol
_atom_site_fract_x
_atom_site_fract_y
_atom_site_fract_z
_atom_site_occupancy
_atom_site_U_iso_or_equiv
B2 B+3 0.854 0.25 0.631 1 0.0
O1 O-2 0.923 0.418 0.336 1 0.0
O5 O-2 0.885 0.25 0.764 1 0.0
B1 B+3 0.779 0.391 0.433 1 0.0
O4 O-2 0.842 0.382 0.563 1 0.0
O6 O-2 0.281 0.25 0.409 1 0.0
O3 O-2 0.647 0.516 0.425 1 0.0
Zn1 Zn+2 0.4925 0.25 0.2704 1 0.0
O2 O-2 0.694 0.25 0.389 1 0.0
